data_7206724
loop_
_publ_author_name
'Hou, Gui-Ge'
'Wu, Yan'
'Ma, Jian-Ping'
'Dong, Yu-Bin'

_publ_section_title
;
 Synthesis, structural characterization and properties of Ag(i)-complexes
 based on double-armed 1,3,4-oxadiazole bridging ligands
;
_journal_issue 22
_journal_name_full CrystEngComm
_journal_page_first 6850
_journal_paper_doi 10.1039/c1ce05718a
_journal_volume 13
_journal_year 2011
_chemical_formula_sum 'C30.5 H22 Ag Cl2 N4 O7.5'
_chemical_formula_weight 743.29
_chemical_name_systematic
;
?
;
_space_group_IT_number 15
_symmetry_cell_setting monoclinic
_symmetry_space_group_name_Hall '-C 2yc'
_symmetry_space_group_name_H-M 'C 1 2/c 1'
_atom_sites_solution_hydrogens geom
_atom_sites_solution_primary direct
_atom_sites_solution_secondary difmap
_audit_creation_method SHELXL-97
_cell_angle_alpha 90.00
_cell_angle_beta 102.663(3)
_cell_angle_gamma 90.00
_cell_formula_units_Z 8
_cell_length_a 24.744(4)
_cell_length_b 13.627(2)
_cell_length_c 19.476(3)
_cell_measurement_reflns_used 4153
_cell_measurement_temperature 298(2)
_cell_measurement_theta_max 22.255
_cell_measurement_theta_min 2.420
_cell_volume 6407.3(17)
_computing_cell_refinement 'Bruker SMART'
_computing_data_collection 'Bruker SMART'
_computing_data_reduction 'Bruker SAINT'
_computing_molecular_graphics 'Bruker SHELXTL'
_computing_publication_material 'Bruker SHELXTL'
_computing_structure_refinement 'SHELXL-97 (Sheldrick, 1997)'
_computing_structure_solution 'SHELXS-97 (Sheldrick, 1990)'
_diffrn_ambient_temperature 298(2)
_diffrn_measured_fraction_theta_full 0.996
_diffrn_measured_fraction_theta_max 0.996
_diffrn_measurement_device_type 'CCD area detector'
_diffrn_measurement_method 'phi and omega scans'
_diffrn_radiation_monochromator graphite
_diffrn_radiation_source 'fine-focus sealed tube'
_diffrn_radiation_type MoK\a
_diffrn_radiation_wavelength 0.71073
_diffrn_reflns_av_R_equivalents 0.0324
_diffrn_reflns_av_sigmaI/netI 0.0396
_diffrn_reflns_limit_h_max 29
_diffrn_reflns_limit_h_min -25
_diffrn_reflns_limit_k_max 16
_diffrn_reflns_limit_k_min -16
_diffrn_reflns_limit_l_max 23
_diffrn_reflns_limit_l_min -22
_diffrn_reflns_number 16467
_diffrn_reflns_theta_full 25.50
_diffrn_reflns_theta_max 25.50
_diffrn_reflns_theta_min 1.69
_exptl_absorpt_coefficient_mu 0.849
_exptl_absorpt_correction_T_max 0.8832
_exptl_absorpt_correction_T_min 0.6761
_exptl_absorpt_correction_type multi-scan
_exptl_absorpt_process_details sadabs
_exptl_crystal_colour colourless
_exptl_crystal_density_diffrn 1.541
_exptl_crystal_density_method 'not measured'
_exptl_crystal_description block
_exptl_crystal_F_000 2992
_exptl_crystal_size_max 0.50
_exptl_crystal_size_mid 0.27
_exptl_crystal_size_min 0.15
_refine_diff_density_max 0.842
_refine_diff_density_min -0.482
_refine_diff_density_rms 0.111
_refine_ls_extinction_method none
_refine_ls_goodness_of_fit_ref 1.029
_refine_ls_hydrogen_treatment constr
_refine_ls_matrix_type full
_refine_ls_number_parameters 424
_refine_ls_number_reflns 5940
_refine_ls_number_restraints 2
_refine_ls_restrained_S_all 1.033
_refine_ls_R_factor_all 0.0796
_refine_ls_R_factor_gt 0.0567
_refine_ls_shift/su_max 0.001
_refine_ls_shift/su_mean 0.000
_refine_ls_structure_factor_coef Fsqd
_refine_ls_weighting_details 'calc w=1/[\s^2^(Fo^2^)+(0.1201P)^2^+0.0000P] where P=(Fo^2^+2Fc^2^)/3'
_refine_ls_weighting_scheme calc
_refine_ls_wR_factor_gt 0.1649
_refine_ls_wR_factor_ref 0.1852
_reflns_number_gt 4110
_reflns_number_total 5940
_reflns_threshold_expression >2sigma(I)
_cod_data_source_file c1ce05718a.txt
_cod_data_source_block 11
_cod_depositor_comments
;
The following automatic conversions were performed:

'_symmetry_cell_setting' value 'Monoclinic' changed to 'monoclinic'
according to /home/saulius/struct/CIF-dictionaries/cif_core.dic
dictionary named 'cif_core.dic' version 2.4.1 from 2010-06-29.

Automatic conversion script
Id: cif_fix_values 1715 2011-07-08 13:25:40Z adriana 
;
_cod_original_cell_volume 6407(2)
_cod_original_sg_symbol_H-M C2/c
_cod_original_formula_sum 'C30.50 H22 Ag Cl2 N4 O7.50'
_cod_database_code 7206724

loop_
_symmetry_equiv_pos_as_xyz
'x, y, z'
'-x, y, -z+1/2'
'x+1/2, y+1/2, z'
'-x+1/2, y+1/2, -z+1/2'
'-x, -y, -z'
'x, -y, z-1/2'
'-x+1/2, -y+1/2, -z'
'x+1/2, -y+1/2, z-1/2'

loop_
_atom_site_label
_atom_site_type_symbol
_atom_site_fract_x
_atom_site_fract_y
_atom_site_fract_z
_atom_site_U_iso_or_equiv
_atom_site_adp_type
_atom_site_occupancy
_atom_site_symmetry_multiplicity
_atom_site_calc_flag
_atom_site_refinement_flags
_atom_site_disorder_assembly
_atom_site_disorder_group
Ag1 Ag 0.430179(17) 0.55247(3) 0.18929(2) 0.0716(2) Uani 1 1 d . . .
C1 C 0.5189(2) -0.3065(4) 0.1304(3) 0.0632(12) Uani 1 1 d . . .
C2 C 0.54973(18) -0.2429(3) 0.0950(2) 0.0547(11) Uani 1 1 d . . .
C3 C 0.58318(19) -0.2846(4) 0.0546(2) 0.0591(12) Uani 1 1 d . . .
H3 H 0.5865 -0.3524 0.0520 0.071 Uiso 1 1 calc R . .
C4 C 0.6114(2) -0.2236(4) 0.0184(3) 0.0622(13) Uani 1 1 d . . .
H4 H 0.6342 -0.2503 -0.0088 0.075 Uiso 1 1 calc R . .
C5 C 0.60616(18) -0.1236(4) 0.0222(3) 0.0591(12) Uani 1 1 d . . .
H5 H 0.6258 -0.0835 -0.0024 0.071 Uiso 1 1 calc R . .
C6 C 0.57199(17) -0.0808(3) 0.0620(2) 0.0494(10) Uani 1 1 d . . .
C7 C 0.54389(17) -0.1407(3) 0.0984(2) 0.0524(10) Uani 1 1 d . . .
H7 H 0.5210 -0.1138 0.1254 0.063 Uiso 1 1 calc R . .
C8 C 0.56695(19) 0.0289(3) 0.0606(3) 0.0545(11) Uani 1 1 d . . .
H8A H 0.6029 0.0582 0.0790 0.065 Uiso 1 1 calc R . .
H8B H 0.5538 0.0512 0.0126 0.065 Uiso 1 1 calc R . .
C9 C 0.51940(16) 0.1567(3) 0.1060(2) 0.0479(10) Uani 1 1 d . . .
C10 C 0.54390(18) 0.2284(3) 0.0731(2) 0.0537(11) Uani 1 1 d . . .
H10 H 0.5692 0.2111 0.0462 0.064 Uiso 1 1 calc R . .
C11 C 0.53074(19) 0.3260(3) 0.0803(3) 0.0599(12) Uani 1 1 d . . .
H11 H 0.5474 0.3740 0.0580 0.072 Uiso 1 1 calc R . .
C12 C 0.49325(18) 0.3531(3) 0.1200(2) 0.0543(11) Uani 1 1 d . . .
H12 H 0.4844 0.4188 0.1243 0.065 Uiso 1 1 calc R . .
C13 C 0.46894(16) 0.2804(3) 0.1535(2) 0.0441(9) Uani 1 1 d . . .
C14 C 0.48168(16) 0.1823(3) 0.1463(2) 0.0482(10) Uani 1 1 d . . .
H14 H 0.4651 0.1339 0.1683 0.058 Uiso 1 1 calc R . .
C15 C 0.43018(15) 0.3097(3) 0.1960(2) 0.0434(9) Uani 1 1 d . . .
C16 C 0.37183(17) 0.2901(3) 0.2617(2) 0.0455(10) Uani 1 1 d . . .
C17 C 0.33712(16) 0.2395(3) 0.3014(2) 0.0466(10) Uani 1 1 d . . .
C18 C 0.31485(19) 0.2941(3) 0.3487(2) 0.0583(12) Uani 1 1 d . . .
H18 H 0.3219 0.3610 0.3539 0.070 Uiso 1 1 calc R . .
C19 C 0.2824(2) 0.2482(4) 0.3876(3) 0.0644(13) Uani 1 1 d . . .
H19 H 0.2676 0.2843 0.4197 0.077 Uiso 1 1 calc R . .
C20 C 0.27139(19) 0.1491(4) 0.3796(2) 0.0578(11) Uani 1 1 d . . .
H20 H 0.2485 0.1192 0.4054 0.069 Uiso 1 1 calc R . .
C21 C 0.29395(17) 0.0946(3) 0.3339(2) 0.0489(10) Uani 1 1 d . . .
C22 C 0.32780(15) 0.1406(3) 0.2946(2) 0.0458(9) Uani 1 1 d . . .
H22 H 0.3439 0.1040 0.2641 0.055 Uiso 1 1 calc R . .
C23 C 0.2527(2) -0.0538(3) 0.3619(3) 0.0600(13) Uani 1 1 d . . .
H23A H 0.2143 -0.0364 0.3432 0.072 Uiso 1 1 calc R . .
H23B H 0.2624 -0.0342 0.4109 0.072 Uiso 1 1 calc R . .
C24 C 0.26009(17) -0.1619(3) 0.3561(2) 0.0499(10) Uani 1 1 d . . .
C25 C 0.2343(2) -0.2239(4) 0.3952(3) 0.0615(12) Uani 1 1 d . . .
H25 H 0.2114 -0.1971 0.4224 0.074 Uiso 1 1 calc R . .
C26 C 0.2414(2) -0.3234(4) 0.3950(3) 0.0735(14) Uani 1 1 d . . .
H26 H 0.2232 -0.3632 0.4215 0.088 Uiso 1 1 calc R . .
C27 C 0.2755(2) -0.3649(4) 0.3557(2) 0.0622(12) Uani 1 1 d . . .
H27 H 0.2812 -0.4324 0.3560 0.075 Uiso 1 1 calc R . .
C28 C 0.30075(18) -0.3045(3) 0.3161(2) 0.0523(10) Uani 1 1 d . . .
C29 C 0.29347(17) -0.2032(3) 0.3157(2) 0.0509(10) Uani 1 1 d . . .
H29 H 0.3110 -0.1636 0.2883 0.061 Uiso 1 1 calc R . .
C30 C 0.3375(2) -0.3445(4) 0.2751(3) 0.0610(12) Uani 1 1 d . . .
Cl1 Cl 0.15203(5) 0.02691(9) 0.48358(7) 0.0645(3) Uani 1 1 d . . .
N1 N 0.37859(15) 0.3831(3) 0.25722(19) 0.0528(9) Uani 1 1 d . . .
N2 N 0.41730(14) 0.3942(3) 0.21409(19) 0.0504(8) Uani 1 1 d . . .
N3 N 0.4937(2) -0.3566(3) 0.1586(3) 0.0795(13) Uani 1 1 d . . .
N4 N 0.3669(2) -0.3751(3) 0.2435(3) 0.0785(13) Uani 1 1 d . . .
O1 O 0.40282(11) 0.2377(2) 0.22440(15) 0.0458(7) Uani 1 1 d . . .
O2 O 0.52922(14) 0.0584(2) 0.10229(19) 0.0622(9) Uani 1 1 d . . .
O3 O 0.28740(13) -0.0039(2) 0.32336(18) 0.0620(8) Uani 1 1 d . . .
O4 O 0.1340(3) 0.1050(6) 0.4414(4) 0.189(3) Uani 1 1 d . . .
O5 O 0.20999(18) 0.0401(3) 0.5116(3) 0.0956(13) Uani 1 1 d . . .
O6 O 0.12625(19) 0.0165(3) 0.5410(3) 0.1030(14) Uani 1 1 d . . .
O7 O 0.1438(2) -0.0631(4) 0.4451(3) 0.1202(18) Uani 1 1 d . . .
C31 C 0.3760(8) 0.8294(7) 0.1370(7) 0.146(7) Uani 0.50 1 d PD A 1
H31A H 0.3994 0.7832 0.1191 0.176 Uiso 0.50 1 calc PR A 1
H31B H 0.3487 0.7916 0.1545 0.176 Uiso 0.50 1 calc PR A 1
Cl2 Cl 0.4153(3) 0.8898(9) 0.2048(4) 0.235(4) Uani 0.50 1 d PD A 1
Cl3 Cl 0.3440(4) 0.8958(8) 0.0722(5) 0.261(5) Uani 0.50 1 d PD A 1
O8 O 0.3508(12) 0.9588(18) 0.1433(11) 0.34(2) Uani 0.50 1 d P B 2
H8C H 0.3849 0.9764 0.1552 0.513 Uiso 0.50 1 d PR B 2
H8D H 0.3429 0.8973 0.1415 0.513 Uiso 0.50 1 d PR B 2

loop_
_atom_site_aniso_label
_atom_site_aniso_U_11
_atom_site_aniso_U_22
_atom_site_aniso_U_33
_atom_site_aniso_U_23
_atom_site_aniso_U_13
_atom_site_aniso_U_12
Ag1 0.0904(4) 0.0424(3) 0.0942(4) -0.00241(18) 0.0466(3) -0.00503(17)
C1 0.064(3) 0.050(3) 0.077(3) -0.001(2) 0.021(3) 0.003(2)
C2 0.053(3) 0.049(3) 0.060(3) -0.002(2) 0.011(2) 0.002(2)
C3 0.056(3) 0.054(3) 0.067(3) -0.006(2) 0.014(2) 0.012(2)
C4 0.061(3) 0.066(3) 0.063(3) -0.007(2) 0.021(2) 0.019(2)
C5 0.055(3) 0.062(3) 0.065(3) -0.001(2) 0.023(2) 0.009(2)
C6 0.043(2) 0.049(2) 0.055(3) -0.005(2) 0.0095(19) 0.0034(18)
C7 0.048(2) 0.057(3) 0.053(3) -0.007(2) 0.015(2) 0.006(2)
C8 0.049(2) 0.053(3) 0.067(3) -0.005(2) 0.023(2) 0.002(2)
C9 0.046(2) 0.044(2) 0.055(3) -0.0035(19) 0.0162(19) 0.0000(18)
C10 0.052(2) 0.052(3) 0.062(3) -0.007(2) 0.022(2) -0.005(2)
C11 0.067(3) 0.049(3) 0.071(3) 0.000(2) 0.032(2) -0.012(2)
C12 0.062(3) 0.038(2) 0.067(3) -0.003(2) 0.025(2) -0.0020(19)
C13 0.046(2) 0.040(2) 0.047(2) -0.0028(18) 0.0142(18) -0.0034(17)
C14 0.047(2) 0.048(2) 0.051(2) -0.0001(19) 0.0154(19) -0.0010(18)
C15 0.046(2) 0.039(2) 0.045(2) -0.0015(17) 0.0106(18) -0.0025(16)
C16 0.046(2) 0.045(2) 0.046(2) -0.0039(18) 0.0119(18) 0.0031(17)
C17 0.042(2) 0.048(2) 0.050(2) -0.0031(19) 0.0101(18) -0.0011(18)
C18 0.069(3) 0.042(2) 0.071(3) -0.012(2) 0.032(2) -0.006(2)
C19 0.074(3) 0.054(3) 0.076(3) -0.017(2) 0.041(3) -0.004(2)
C20 0.061(3) 0.056(3) 0.065(3) -0.006(2) 0.030(2) -0.006(2)
C21 0.046(2) 0.045(2) 0.058(3) -0.004(2) 0.016(2) -0.0041(18)
C22 0.044(2) 0.045(2) 0.052(2) -0.0051(18) 0.0177(18) 0.0015(17)
C23 0.063(3) 0.048(3) 0.081(3) -0.001(2) 0.041(3) -0.007(2)
C24 0.049(2) 0.048(2) 0.056(3) 0.001(2) 0.018(2) -0.0019(18)
C25 0.068(3) 0.055(3) 0.070(3) -0.003(2) 0.035(2) -0.004(2)
C26 0.095(4) 0.058(3) 0.077(3) 0.011(3) 0.039(3) -0.010(3)
C27 0.075(3) 0.046(3) 0.064(3) 0.004(2) 0.014(3) 0.000(2)
C28 0.052(2) 0.049(2) 0.055(3) -0.003(2) 0.008(2) -0.0004(19)
C29 0.051(2) 0.046(2) 0.059(3) -0.002(2) 0.017(2) -0.0048(18)
C30 0.064(3) 0.046(3) 0.074(3) -0.005(2) 0.018(3) 0.005(2)
Cl1 0.0725(8) 0.0615(7) 0.0651(8) -0.0028(6) 0.0272(6) -0.0069(6)
N1 0.062(2) 0.041(2) 0.063(2) -0.0021(17) 0.0301(18) 0.0014(16)
N2 0.058(2) 0.040(2) 0.057(2) 0.0011(16) 0.0224(18) -0.0002(16)
N3 0.082(3) 0.059(3) 0.103(4) 0.003(3) 0.035(3) -0.005(2)
N4 0.085(3) 0.057(3) 0.101(3) -0.013(2) 0.035(3) 0.007(2)
O1 0.0464(15) 0.0393(15) 0.0559(17) -0.0012(13) 0.0204(13) -0.0014(12)
O2 0.070(2) 0.0463(18) 0.083(2) 0.0017(15) 0.0429(18) 0.0087(14)
O3 0.075(2) 0.0457(18) 0.077(2) -0.0055(16) 0.0438(17) -0.0067(15)
O4 0.199(6) 0.149(6) 0.195(7) 0.094(6) -0.011(5) 0.014(5)
O5 0.084(3) 0.107(3) 0.097(3) -0.005(2) 0.022(2) -0.019(2)
O6 0.116(3) 0.094(3) 0.123(4) -0.019(3) 0.079(3) -0.006(3)
O7 0.124(4) 0.122(4) 0.129(4) -0.074(3) 0.060(3) -0.038(3)
C31 0.25(2) 0.029(6) 0.134(13) -0.001(7) -0.015(13) 0.000(8)
Cl2 0.194(6) 0.358(12) 0.130(4) -0.013(6) -0.015(4) -0.061(8)
Cl3 0.280(9) 0.246(10) 0.234(8) 0.092(8) 0.010(7) -0.092(8)
O8 0.46(4) 0.41(3) 0.178(17) 0.076(18) 0.117(19) 0.37(3)

loop_
_atom_type_symbol
_atom_type_description
_atom_type_scat_dispersion_real
_atom_type_scat_dispersion_imag
_atom_type_scat_source
C C 0.0033 0.0016 'International Tables Vol C Tables 4.2.6.8 and 6.1.1.4'
H H 0.0000 0.0000 'International Tables Vol C Tables 4.2.6.8 and 6.1.1.4'
N N 0.0061 0.0033 'International Tables Vol C Tables 4.2.6.8 and 6.1.1.4'
O O 0.0106 0.0060 'International Tables Vol C Tables 4.2.6.8 and 6.1.1.4'
Cl Cl 0.1484 0.1585 'International Tables Vol C Tables 4.2.6.8 and 6.1.1.4'
Ag Ag -0.8971 1.1015 'International Tables Vol C Tables 4.2.6.8 and 6.1.1.4'

loop_
_geom_angle_atom_site_label_1
_geom_angle_atom_site_label_2
_geom_angle_atom_site_label_3
_geom_angle
_geom_angle_site_symmetry_1
_geom_angle_site_symmetry_3
N3 Ag1 N2 138.33(15) 1_565 .
N3 Ag1 N4 119.10(18) 1_565 1_565
N2 Ag1 N4 99.82(15) . 1_565
N3 C1 C2 179.2(5) . .
C3 C2 C7 121.1(4) . .
C3 C2 C1 118.4(4) . .
C7 C2 C1 120.5(4) . .
C4 C3 C2 118.5(4) . .
C4 C3 H3 120.8 . .
C2 C3 H3 120.8 . .
C5 C4 C3 120.7(4) . .
C5 C4 H4 119.7 . .
C3 C4 H4 119.7 . .
C4 C5 C6 121.3(5) . .
C4 C5 H5 119.3 . .
C6 C5 H5 119.3 . .
C7 C6 C5 118.6(4) . .
C7 C6 C8 123.6(4) . .
C5 C6 C8 117.8(4) . .
C6 C7 C2 119.9(4) . .
C6 C7 H7 120.1 . .
C2 C7 H7 120.1 . .
O2 C8 C6 109.6(4) . .
O2 C8 H8A 109.8 . .
C6 C8 H8A 109.8 . .
O2 C8 H8B 109.8 . .
C6 C8 H8B 109.8 . .
H8A C8 H8B 108.2 . .
O2 C9 C10 124.6(4) . .
O2 C9 C14 115.2(4) . .
C10 C9 C14 120.2(4) . .
C9 C10 C11 119.8(4) . .
C9 C10 H10 120.1 . .
C11 C10 H10 120.1 . .
C12 C11 C10 121.0(4) . .
C12 C11 H11 119.5 . .
C10 C11 H11 119.5 . .
C11 C12 C13 118.9(4) . .
C11 C12 H12 120.6 . .
C13 C12 H12 120.6 . .
C14 C13 C12 120.5(4) . .
C14 C13 C15 121.0(4) . .
C12 C13 C15 118.5(4) . .
C13 C14 C9 119.6(4) . .
C13 C14 H14 120.2 . .
C9 C14 H14 120.2 . .
N2 C15 O1 111.2(3) . .
N2 C15 C13 130.3(4) . .
O1 C15 C13 118.5(3) . .
N1 C16 O1 112.5(4) . .
N1 C16 C17 127.4(4) . .
O1 C16 C17 120.1(4) . .
C22 C17 C18 120.5(4) . .
C22 C17 C16 121.7(4) . .
C18 C17 C16 117.8(4) . .
C19 C18 C17 119.3(4) . .
C19 C18 H18 120.4 . .
C17 C18 H18 120.4 . .
C18 C19 C20 120.6(4) . .
C18 C19 H19 119.7 . .
C20 C19 H19 119.7 . .
C21 C20 C19 120.4(4) . .
C21 C20 H20 119.8 . .
C19 C20 H20 119.8 . .
O3 C21 C20 125.5(4) . .
O3 C21 C22 115.1(4) . .
C20 C21 C22 119.4(4) . .
C17 C22 C21 119.8(4) . .
C17 C22 H22 120.1 . .
C21 C22 H22 120.1 . .
O3 C23 C24 109.5(4) . .
O3 C23 H23A 109.8 . .
C24 C23 H23A 109.8 . .
O3 C23 H23B 109.8 . .
C24 C23 H23B 109.8 . .
H23A C23 H23B 108.2 . .
C29 C24 C25 118.2(4) . .
C29 C24 C23 122.9(4) . .
C25 C24 C23 118.9(4) . .
C26 C25 C24 121.9(5) . .
C26 C25 H25 119.1 . .
C24 C25 H25 119.1 . .
C25 C26 C27 120.2(5) . .
C25 C26 H26 119.9 . .
C27 C26 H26 119.9 . .
C28 C27 C26 118.4(5) . .
C28 C27 H27 120.8 . .
C26 C27 H27 120.8 . .
C27 C28 C29 121.7(4) . .
C27 C28 C30 120.4(4) . .
C29 C28 C30 117.9(4) . .
C24 C29 C28 119.6(4) . .
C24 C29 H29 120.2 . .
C28 C29 H29 120.2 . .
N4 C30 C28 179.1(6) . .
O4 Cl1 O6 114.4(4) . .
O4 Cl1 O7 111.4(5) . .
O6 Cl1 O7 107.0(3) . .
O4 Cl1 O5 107.5(4) . .
O6 Cl1 O5 107.5(3) . .
O7 Cl1 O5 108.9(3) . .
C16 N1 N2 105.2(3) . .
C15 N2 N1 108.2(3) . .
C15 N2 Ag1 139.2(3) . .
N1 N2 Ag1 112.1(2) . .
C1 N3 Ag1 166.1(5) . 1_545
C30 N4 Ag1 174.0(5) . 1_545
C16 O1 C15 102.9(3) . .
C9 O2 C8 117.0(3) . .
C21 O3 C23 117.0(3) . .
Cl3 C31 Cl2 116.2(7) . .
Cl3 C31 H31A 108.2 . .
Cl2 C31 H31A 108.2 . .
Cl3 C31 H31B 108.2 . .
Cl2 C31 H31B 108.2 . .
H31A C31 H31B 107.4 . .
Cl3 C31 H8D 54.9 . .
Cl2 C31 H8D 81.8 . .
H31A C31 H8D 163.1 . .
H31B C31 H8D 81.3 . .
C31 Cl2 H8C 76.8 . .
C31 Cl3 H8D 48.9 . .
H8C O8 H8D 119.0 . .

loop_
_geom_bond_atom_site_label_1
_geom_bond_atom_site_label_2
_geom_bond_distance
_geom_bond_site_symmetry_2
Ag1 N3 2.185(5) 1_565
Ag1 N2 2.248(3) .
Ag1 N4 2.294(5) 1_565
C1 N3 1.144(6) .
C1 C2 1.428(7) .
C2 C3 1.382(6) .
C2 C7 1.403(6) .
C3 C4 1.375(7) .
C3 H3 0.9300 .
C4 C5 1.372(7) .
C4 H4 0.9300 .
C5 C6 1.394(6) .
C5 H5 0.9300 .
C6 C7 1.367(6) .
C6 C8 1.500(6) .
C7 H7 0.9300 .
C8 O2 1.422(5) .
C8 H8A 0.9700 .
C8 H8B 0.9700 .
C9 O2 1.367(5) .
C9 C10 1.379(6) .
C9 C14 1.389(6) .
C10 C11 1.383(6) .
C10 H10 0.9300 .
C11 C12 1.382(6) .
C11 H11 0.9300 .
C12 C13 1.394(6) .
C12 H12 0.9300 .
C13 C14 1.388(6) .
C13 C15 1.454(5) .
C14 H14 0.9300 .
C15 N2 1.266(5) .
C15 O1 1.375(5) .
C16 N1 1.283(5) .
C16 O1 1.369(5) .
C16 C17 1.449(6) .
C17 C22 1.369(6) .
C17 C18 1.388(6) .
C18 C19 1.370(6) .
C18 H18 0.9300 .
C19 C20 1.380(7) .
C19 H19 0.9300 .
C20 C21 1.368(6) .
C20 H20 0.9300 .
C21 O3 1.362(5) .
C21 C22 1.400(6) .
C22 H22 0.9300 .
C23 O3 1.429(5) .
C23 C24 1.492(6) .
C23 H23A 0.9700 .
C23 H23B 0.9700 .
C24 C29 1.380(6) .
C24 C25 1.383(6) .
C25 C26 1.368(7) .
C25 H25 0.9300 .
C26 C27 1.379(7) .
C26 H26 0.9300 .
C27 C28 1.368(6) .
C27 H27 0.9300 .
C28 C29 1.392(6) .
C28 C30 1.443(7) .
C29 H29 0.9300 .
C30 N4 1.130(6) .
Cl1 O4 1.359(6) .
Cl1 O6 1.412(4) .
Cl1 O7 1.429(4) .
Cl1 O5 1.429(4) .
N1 N2 1.414(5) .
N3 Ag1 2.185(5) 1_545
N4 Ag1 2.294(5) 1_545
C31 Cl3 1.613(8) .
C31 Cl2 1.674(8) .
C31 H31A 0.9700 .
C31 H31B 0.9700 .
C31 H8D 1.2520 .
Cl2 H8C 1.6046 .
Cl3 H8D 1.3582 .
O8 H8C 0.8592 .
O8 H8D 0.8596 .

loop_
_geom_torsion_atom_site_label_1
_geom_torsion_atom_site_label_2
_geom_torsion_atom_site_label_3
_geom_torsion_atom_site_label_4
_geom_torsion
_geom_torsion_site_symmetry_1
_geom_torsion_site_symmetry_4
N3 C1 C2 C3 -146(47) . .
N3 C1 C2 C7 31(48) . .
C7 C2 C3 C4 0.9(7) . .
C1 C2 C3 C4 177.7(5) . .
C2 C3 C4 C5 -0.3(7) . .
C3 C4 C5 C6 -0.6(8) . .
C4 C5 C6 C7 0.8(7) . .
C4 C5 C6 C8 -177.5(5) . .
C5 C6 C7 C2 -0.2(6) . .
C8 C6 C7 C2 178.0(4) . .
C3 C2 C7 C6 -0.6(7) . .
C1 C2 C7 C6 -177.4(4) . .
C7 C6 C8 O2 -0.1(6) . .
C5 C6 C8 O2 178.2(4) . .
O2 C9 C10 C11 179.7(4) . .
C14 C9 C10 C11 -0.1(7) . .
C9 C10 C11 C12 0.0(7) . .
C10 C11 C12 C13 0.4(7) . .
C11 C12 C13 C14 -0.8(7) . .
C11 C12 C13 C15 179.1(4) . .
C12 C13 C14 C9 0.7(6) . .
C15 C13 C14 C9 -179.2(4) . .
O2 C9 C14 C13 179.9(4) . .
C10 C9 C14 C13 -0.3(6) . .
C14 C13 C15 N2 172.7(4) . .
C12 C13 C15 N2 -7.2(7) . .
C14 C13 C15 O1 -5.3(6) . .
C12 C13 C15 O1 174.8(4) . .
N1 C16 C17 C22 171.3(4) . .
O1 C16 C17 C22 -9.8(6) . .
N1 C16 C17 C18 -10.9(7) . .
O1 C16 C17 C18 168.0(4) . .
C22 C17 C18 C19 -1.4(7) . .
C16 C17 C18 C19 -179.2(4) . .
C17 C18 C19 C20 -0.6(8) . .
C18 C19 C20 C21 1.7(8) . .
C19 C20 C21 O3 177.9(4) . .
C19 C20 C21 C22 -0.8(7) . .
C18 C17 C22 C21 2.3(6) . .
C16 C17 C22 C21 -180.0(4) . .
O3 C21 C22 C17 -180.0(4) . .
C20 C21 C22 C17 -1.2(6) . .
O3 C23 C24 C29 -3.3(7) . .
O3 C23 C24 C25 173.8(4) . .
C29 C24 C25 C26 0.5(7) . .
C23 C24 C25 C26 -176.8(5) . .
C24 C25 C26 C27 0.7(8) . .
C25 C26 C27 C28 -1.4(8) . .
C26 C27 C28 C29 1.0(7) . .
C26 C27 C28 C30 178.9(5) . .
C25 C24 C29 C28 -0.9(7) . .
C23 C24 C29 C28 176.3(4) . .
C27 C28 C29 C24 0.1(7) . .
C30 C28 C29 C24 -177.8(4) . .
C27 C28 C30 N4 -118(41) . .
C29 C28 C30 N4 60(41) . .
O1 C16 N1 N2 -0.5(5) . .
C17 C16 N1 N2 178.5(4) . .
O1 C15 N2 N1 -0.3(4) . .
C13 C15 N2 N1 -178.4(4) . .
O1 C15 N2 Ag1 -171.8(3) . .
C13 C15 N2 Ag1 10.1(7) . .
C16 N1 N2 C15 0.5(5) . .
C16 N1 N2 Ag1 174.5(3) . .
N3 Ag1 N2 C15 -32.6(6) 1_565 .
N4 Ag1 N2 C15 167.9(5) 1_565 .
N3 Ag1 N2 N1 156.2(3) 1_565 .
N4 Ag1 N2 N1 -3.3(3) 1_565 .
C2 C1 N3 Ag1 54(48) . 1_545
C28 C30 N4 Ag1 76(42) . 1_545
N1 C16 O1 C15 0.3(4) . .
C17 C16 O1 C15 -178.8(4) . .
N2 C15 O1 C16 0.1(4) . .
C13 C15 O1 C16 178.4(3) . .
C10 C9 O2 C8 -0.8(7) . .
C14 C9 O2 C8 179.0(4) . .
C6 C8 O2 C9 -179.3(4) . .
C20 C21 O3 C23 1.8(7) . .
C22 C21 O3 C23 -179.4(4) . .
C24 C23 O3 C21 -167.7(4) . .
